data_4328886
loop_
_publ_author_name
'Joseph Jankolovits'
'Choong-Sun Lim'
'Gellert Mezei'
'Jeff W. Kampf'
'Vincent L. Pecoraro'

_publ_contact_author vlpec@umich.edu
_publ_section_title
;
 Influencing the Size and Anion Selectivity of Dimeric
 Ln3+[15-Metallacrown-5] Compartments through Systematic Variation of the
 Host Side Chains and Central Metal
;
_journal_name_full 'Inorganic Chemistry'
_journal_page_first 4527
_journal_page_last 4538
_journal_paper_doi 10.1021/ic202347j
_journal_volume 51
_journal_year 2012
_chemical_absolute_configuration ad
_chemical_formula_moiety
;
 [GdCu5(C8H8N2O2)5(C8H4O4)](C8H5O4)(H2 O)17
;
_chemical_formula_sum 'C56 H87 Cu5 Gd N10 O37'
_chemical_formula_weight 1967.31
_chemical_name_systematic
; 
 Gd[15-MC Cu(II), L-phenylglycineHA-5](terephthalate)
;
_space_group_IT_number 19
_symmetry_cell_setting orthorhombic
_symmetry_space_group_name_Hall 'P 2ac 2ab'
_symmetry_space_group_name_H-M 'P 21 21 21'
_atom_sites_solution_hydrogens geom
_atom_sites_solution_primary direct
_atom_sites_solution_secondary difmap
_audit_creation_method SHELXL-97
_cell_angle_alpha 90.00
_cell_angle_beta 90.00
_cell_angle_gamma 90.00
_cell_formula_units_Z 4
_cell_length_a 14.5520(14)
_cell_length_b 15.9499(15)
_cell_length_c 31.340(3)
_cell_measurement_reflns_used 9499
_cell_measurement_temperature 85(2)
_cell_measurement_theta_max 55.861
_cell_measurement_theta_min 4.595
_cell_volume 7274.1(12)
_computing_cell_refinement 'Bruker SMART'
_computing_data_collection 'Bruker SMART-APEX'
_computing_data_reduction 'Bruker SAINT'
_computing_molecular_graphics 'Bruker SHELXTL'
_computing_publication_material 'Bruker SHELXTL'
_computing_structure_refinement 'SHELXL-97 (Sheldrick, 1997)'
_computing_structure_solution 'SHELXS-97 (Sheldrick, 1990)'
_diffrn_ambient_temperature 85(2)
_diffrn_measured_fraction_theta_full 0.998
_diffrn_measured_fraction_theta_max 0.998
_diffrn_measurement_device_type 'CCD area detector'
_diffrn_measurement_method 'phi and omega scans'
_diffrn_radiation_monochromator graphite
_diffrn_radiation_source 'fine-focus sealed tube'
_diffrn_radiation_type MoK\a
_diffrn_radiation_wavelength 0.71073
_diffrn_reflns_av_R_equivalents 0.0701
_diffrn_reflns_av_sigmaI/netI 0.0299
_diffrn_reflns_limit_h_max 19
_diffrn_reflns_limit_h_min -19
_diffrn_reflns_limit_k_max 21
_diffrn_reflns_limit_k_min -21
_diffrn_reflns_limit_l_max 41
_diffrn_reflns_limit_l_min -41
_diffrn_reflns_number 258417
_diffrn_reflns_theta_full 28.38
_diffrn_reflns_theta_max 28.38
_diffrn_reflns_theta_min 1.30
_exptl_absorpt_coefficient_mu 2.436
_exptl_absorpt_correction_T_max 0.7267
_exptl_absorpt_correction_T_min 0.7114
_exptl_absorpt_correction_type multi-scan
_exptl_absorpt_process_details
;
  Blessing, R. Acta Cryst. (1995) A51 33-38.
  Sheldrick, G.  SADABS (Version 2008/1) Bruker AXS area
  detector absorption and other corrections, University of
  Gottingen, Germany 2008.
;
_exptl_crystal_colour blue
_exptl_crystal_density_diffrn 1.796
_exptl_crystal_description prismatic
_exptl_crystal_F_000 3992
_exptl_crystal_size_max 0.15
_exptl_crystal_size_mid 0.14
_exptl_crystal_size_min 0.14
_refine_diff_density_max 1.892
_refine_diff_density_min -1.595
_refine_diff_density_rms 0.151
_refine_ls_abs_structure_details 'Flack H D (1983), Acta Cryst. A39, 876-881'
_refine_ls_abs_structure_Flack -0.015(10)
_refine_ls_extinction_method none
_refine_ls_goodness_of_fit_ref 1.123
_refine_ls_hydrogen_treatment constr
_refine_ls_matrix_type full
_refine_ls_number_parameters 973
_refine_ls_number_reflns 18148
_refine_ls_number_restraints 12
_refine_ls_restrained_S_all 1.123
_refine_ls_R_factor_all 0.0540
_refine_ls_R_factor_gt 0.0435
_refine_ls_shift/su_max 0.013
_refine_ls_shift/su_mean 0.000
_refine_ls_structure_factor_coef Fsqd
_refine_ls_weighting_details 'calc w=1/[\s^2^(Fo^2^)+(0.1000P)^2^+0.0000P] where P=(Fo^2^+2Fc^2^)/3'
_refine_ls_weighting_scheme calc
_refine_ls_wR_factor_gt 0.1263
_refine_ls_wR_factor_ref 0.1390
_reflns_number_gt 16234
_reflns_number_total 18148
_reflns_threshold_expression >2sigma(I)
_cod_data_source_file ic202347j_si_002_1.cif
_cod_data_source_block Gd3+[15-MCCu(II),pgHA-5](terephthalate)
_cod_original_cell_volume 7274.2(12)
_cod_database_code 4328886

loop_
_symmetry_equiv_pos_as_xyz
'x, y, z'
'-x+1/2, -y, z+1/2'
'-x, y+1/2, -z+1/2'
'x+1/2, -y+1/2, -z'

loop_
_atom_site_label
_atom_site_type_symbol
_atom_site_fract_x
_atom_site_fract_y
_atom_site_fract_z
_atom_site_U_iso_or_equiv
_atom_site_adp_type
_atom_site_occupancy
_atom_site_symmetry_multiplicity
_atom_site_calc_flag
_atom_site_refinement_flags
Gd1 Gd 0.562146(17) 0.588826(16) 0.116194(7) 0.02204(7) Uani 1 1 d .
Cu1 Cu 0.54378(5) 0.51779(4) 0.233813(19) 0.02496(14) Uani 1 1 d .
Cu2 Cu 0.74460(5) 0.41554(5) 0.13544(2) 0.02723(14) Uani 1 1 d .
Cu3 Cu 0.70105(5) 0.55853(4) 0.01174(2) 0.02642(15) Uani 1 1 d .
Cu4 Cu 0.49391(5) 0.76612(4) 0.03701(2) 0.02647(15) Uani 1 1 d .
Cu5 Cu 0.39190(5) 0.73879(4) 0.173261(19) 0.02178(13) Uani 1 1 d .
N1 N 0.7904(4) 0.3295(3) 0.17668(15) 0.0318(11) Uani 1 1 d .
H1M H 0.7739 0.2768 0.1674 0.038 Uiso 1 1 calc R
H1N H 0.8535 0.3318 0.1781 0.038 Uiso 1 1 calc R
N2 N 0.6712(3) 0.4490(3) 0.18144(14) 0.0274(10) Uani 1 1 d .
N3 N 0.8035(4) 0.4943(3) -0.01609(15) 0.0296(10) Uani 1 1 d .
H3M H 0.7817 0.4684 -0.0403 0.035 Uiso 1 1 calc R
H3N H 0.8491 0.5310 -0.0242 0.035 Uiso 1 1 calc R
N4 N 0.7257(3) 0.4861(3) 0.05800(14) 0.0255(9) Uani 1 1 d .
N5 N 0.5068(4) 0.8063(4) -0.02311(16) 0.0406(14) Uani 1 1 d .
H5M H 0.4494 0.8142 -0.0347 0.049 Uiso 1 1 calc R
H5N H 0.5369 0.8570 -0.0233 0.049 Uiso 1 1 calc R
N6 N 0.5785(4) 0.6838(3) 0.01965(14) 0.0300(11) Uani 1 1 d .
N7 N 0.3035(3) 0.8346(3) 0.16485(15) 0.0275(10) Uani 1 1 d .
H7M H 0.2448 0.8170 0.1710 0.033 Uiso 1 1 calc R
H7N H 0.3182 0.8775 0.1833 0.033 Uiso 1 1 calc R
N8 N 0.4233(3) 0.7622(3) 0.11602(14) 0.0223(8) Uani 1 1 d .
N9 N 0.4849(4) 0.5456(3) 0.28960(14) 0.0311(11) Uani 1 1 d .
H9M H 0.4664 0.4970 0.3028 0.037 Uiso 1 1 calc R
H9N H 0.5272 0.5716 0.3070 0.037 Uiso 1 1 calc R
N10 N 0.4750(4) 0.6120(3) 0.21558(14) 0.0259(9) Uani 1 1 d .
O1 O 0.6241(3) 0.4260(3) 0.25030(12) 0.0298(9) Uani 1 1 d .
O2 O 0.6021(3) 0.5102(3) 0.17889(12) 0.0289(8) Uani 1 1 d .
O3 O 0.8149(3) 0.3823(3) 0.08632(12) 0.0276(8) Uani 1 1 d .
O4 O 0.6805(3) 0.4887(3) 0.09748(12) 0.0253(8) Uani 1 1 d .
O6 O 0.6183(3) 0.6249(3) 0.04587(11) 0.0286(9) Uani 1 1 d .
O7 O 0.3970(3) 0.8396(3) 0.05570(13) 0.0293(8) Uani 1 1 d .
O8 O 0.4864(3) 0.7144(2) 0.09235(12) 0.0249(8) Uani 1 1 d .
O9 O 0.3531(3) 0.7001(3) 0.22878(12) 0.0249(8) Uani 1 1 d .
O10 O 0.6627(3) 0.6282(3) -0.03517(13) 0.0351(10) Uani 1 1 d .
C1 C 0.6770(4) 0.4117(4) 0.21743(16) 0.0254(10) Uani 1 1 d .
C2 C 0.7505(4) 0.3448(3) 0.22024(16) 0.0260(11) Uani 1 1 d .
H2A H 0.7212 0.2917 0.2303 0.031 Uiso 1 1 calc R
C3 C 0.8256(4) 0.3682(4) 0.25135(17) 0.0276(11) Uani 1 1 d .
C4 C 0.8846(4) 0.3043(4) 0.2652(2) 0.0343(13) Uani 1 1 d .
H4A H 0.8768 0.2487 0.2551 0.041 Uiso 1 1 calc R
C5 C 0.9543(5) 0.3225(6) 0.2938(2) 0.0460(18) Uani 1 1 d .
H5A H 0.9944 0.2793 0.3032 0.055 Uiso 1 1 calc R
C6 C 0.9655(5) 0.4043(6) 0.3088(2) 0.0476(17) Uani 1 1 d .
H6A H 1.0141 0.4173 0.3279 0.057 Uiso 1 1 calc R
C7 C 0.9061(5) 0.4658(5) 0.2957(2) 0.0428(16) Uani 1 1 d .
H7A H 0.9118 0.5207 0.3072 0.051 Uiso 1 1 calc R
C8 C 0.8383(5) 0.4494(5) 0.2662(2) 0.0360(13) Uani 1 1 d .
H8A H 0.8003 0.4936 0.2560 0.043 Uiso 1 1 calc R
C9 C 0.7916(4) 0.4316(3) 0.05530(17) 0.0250(10) Uani 1 1 d .
C10 C 0.8425(4) 0.4301(4) 0.01335(16) 0.0264(11) Uani 1 1 d .
H10A H 0.8327 0.3738 0.0001 0.032 Uiso 1 1 calc R
C11 C 0.9444(4) 0.4422(4) 0.01911(16) 0.0276(11) Uani 1 1 d .
C12 C 1.0060(5) 0.4159(5) -0.0123(2) 0.0397(14) Uani 1 1 d .
H12A H 0.9825 0.3871 -0.0364 0.048 Uiso 1 1 calc R
C14 C 1.1343(5) 0.4726(5) 0.0249(2) 0.0386(14) Uani 1 1 d .
H14A H 1.1983 0.4842 0.0265 0.046 Uiso 1 1 calc R
C15 C 1.0755(5) 0.4983(4) 0.0572(2) 0.0391(14) Uani 1 1 d .
H15A H 1.0997 0.5253 0.0818 0.047 Uiso 1 1 calc R
C16 C 0.9814(4) 0.4848(4) 0.05389(19) 0.0308(12) Uani 1 1 d .
H16A H 0.9417 0.5050 0.0757 0.037 Uiso 1 1 calc R
C17 C 0.6054(4) 0.6810(4) -0.02042(17) 0.0283(11) Uani 1 1 d .
C18 C 0.5592(4) 0.7445(4) -0.04974(18) 0.0309(11) Uani 1 1 d .
H18A H 0.5151 0.7142 -0.0688 0.037 Uiso 1 1 calc R
C19 C 0.6284(4) 0.7896(3) -0.07700(17) 0.0251(10) Uani 1 1 d .
C20 C 0.7094(5) 0.8191(4) -0.0597(2) 0.0335(13) Uani 1 1 d .
H20A H 0.7241 0.8079 -0.0307 0.040 Uiso 1 1 calc R
C21 C 0.7700(5) 0.8659(4) -0.0853(2) 0.0395(14) Uani 1 1 d .
H21A H 0.8256 0.8867 -0.0734 0.047 Uiso 1 1 calc R
C22 C 0.7498(5) 0.8820(4) -0.1271(2) 0.0369(14) Uani 1 1 d .
H22A H 0.7905 0.9146 -0.1440 0.044 Uiso 1 1 calc R
C23 C 0.6704(5) 0.8505(4) -0.14452(19) 0.0353(13) Uani 1 1 d .
H23A H 0.6570 0.8605 -0.1738 0.042 Uiso 1 1 calc R
C24 C 0.6095(4) 0.8045(4) -0.11993(18) 0.0305(11) Uani 1 1 d .
H24A H 0.5548 0.7830 -0.1323 0.037 Uiso 1 1 calc R
C25 C 0.3819(4) 0.8205(3) 0.09495(17) 0.0233(10) Uani 1 1 d .
C26 C 0.3071(4) 0.8664(3) 0.11980(17) 0.0237(10) Uani 1 1 d .
H26A H 0.2469 0.8524 0.1061 0.028 Uiso 1 1 calc R
C27 C 0.3180(4) 0.9612(3) 0.11840(16) 0.0244(10) Uani 1 1 d .
C28 C 0.4031(4) 0.9976(4) 0.11636(18) 0.0301(11) Uani 1 1 d .
H28A H 0.4566 0.9635 0.1148 0.036 Uiso 1 1 calc R
C29 C 0.4112(5) 1.0856(4) 0.1165(2) 0.0415(14) Uani 1 1 d .
H29A H 0.4699 1.1112 0.1141 0.050 Uiso 1 1 calc R
C30 C 0.3340(6) 1.1341(4) 0.1203(2) 0.0462(18) Uani 1 1 d .
H30A H 0.3400 1.1934 0.1219 0.055 Uiso 1 1 calc R
C31 C 0.2496(6) 1.0992(4) 0.1217(2) 0.0477(18) Uani 1 1 d .
H31A H 0.1966 1.1338 0.1235 0.057 Uiso 1 1 calc R
C32 C 0.2402(5) 1.0098(4) 0.12042(19) 0.0365(13) Uani 1 1 d .
H32A H 0.1811 0.9845 0.1210 0.044 Uiso 1 1 calc R
C33 C 0.4108(4) 0.6412(3) 0.23959(16) 0.0228(10) Uani 1 1 d .
C34 C 0.4040(4) 0.6018(4) 0.28367(16) 0.0273(11) Uani 1 1 d .
H34A H 0.3473 0.5664 0.2845 0.033 Uiso 1 1 calc R
C35 C 1.0981(5) 0.4296(6) -0.0099(2) 0.0499(19) Uani 1 1 d .
H35A H 1.1375 0.4099 -0.0319 0.060 Uiso 1 1 calc R
C36 C 0.4552(5) 0.7353(4) 0.3200(2) 0.0345(13) Uani 1 1 d .
H36A H 0.4933 0.7475 0.2961 0.041 Uiso 1 1 calc R
C37 C 0.4560(5) 0.7868(4) 0.3547(2) 0.0414(16) Uani 1 1 d .
H37A H 0.4950 0.8345 0.3550 0.050 Uiso 1 1 calc R
C38 C 0.4000(6) 0.7702(5) 0.3898(2) 0.052(2) Uani 1 1 d .
H38A H 0.4019 0.8054 0.4143 0.062 Uiso 1 1 calc R
C39 C 0.3425(6) 0.7027(5) 0.3887(2) 0.0474(18) Uani 1 1 d .
H39A H 0.3029 0.6922 0.4122 0.057 Uiso 1 1 calc R
C40 C 0.3409(5) 0.6498(4) 0.35413(19) 0.0378(15) Uani 1 1 d .
H40A H 0.3003 0.6031 0.3540 0.045 Uiso 1 1 calc R
O100 O 0.4735(3) 0.5006(3) 0.06350(14) 0.0361(10) Uani 1 1 d .
O101 O 0.4322(4) 0.4911(3) 0.13031(14) 0.0380(10) Uani 1 1 d .
O102 O 0.1611(4) 0.1800(4) 0.0165(2) 0.0551(14) Uani 1 1 d .
O103 O 0.0759(4) 0.2169(4) 0.0729(2) 0.0571(15) Uani 1 1 d .
C100 C 0.4227(4) 0.4683(3) 0.09262(17) 0.0259(11) Uani 1 1 d .
C101 C 0.3521(4) 0.4034(4) 0.08132(19) 0.0316(12) Uani 1 1 d .
C102 C 0.3571(5) 0.3623(4) 0.0418(2) 0.0367(14) Uani 1 1 d .
H10M H 0.4046 0.3744 0.0220 0.044 Uiso 1 1 calc R
C103 C 0.2897(5) 0.3030(4) 0.0329(2) 0.0403(15) Uani 1 1 d .
H10N H 0.2929 0.2721 0.0070 0.048 Uiso 1 1 calc R
C104 C 0.2177(5) 0.2880(4) 0.0611(2) 0.0369(14) Uani 1 1 d .
C105 C 0.2138(5) 0.3301(4) 0.0987(2) 0.0402(14) Uani 1 1 d .
H10O H 0.1641 0.3204 0.1177 0.048 Uiso 1 1 calc R
C106 C 0.2821(5) 0.3873(4) 0.10970(19) 0.0362(13) Uani 1 1 d .
H10P H 0.2804 0.4149 0.1365 0.043 Uiso 1 1 calc R
C107 C 0.1445(5) 0.2257(5) 0.0502(3) 0.0468(17) Uani 1 1 d .
C213 C 0.3982(4) 0.6642(4) 0.31937(16) 0.0276(11) Uani 1 1 d .
O220 O -0.1489(5) 0.5660(5) 0.1435(2) 0.0672(17) Uani 1 1 d .
O221 O -0.1258(5) 0.6699(4) 0.1894(3) 0.075(2) Uani 1 1 d .
O222 O 0.2343(5) 0.3651(6) 0.2409(2) 0.079(2) Uani 1 1 d .
O223 O 0.2146(6) 0.4510(6) 0.2996(3) 0.098(3) Uani 1 1 d .
C220 C -0.1065(6) 0.5999(6) 0.1737(3) 0.057(2) Uani 1 1 d .
C221 C -0.0272(5) 0.5526(5) 0.1929(3) 0.056(2) Uani 1 1 d .
C222 C 0.0231(6) 0.5919(6) 0.2252(3) 0.0567(19) Uani 1 1 d .
H20M H 0.0073 0.6474 0.2333 0.068 Uiso 1 1 calc R
C223 C 0.0959(7) 0.5520(6) 0.2460(3) 0.061(2) Uani 1 1 d .
H20N H 0.1282 0.5802 0.2680 0.073 Uiso 1 1 calc R
C224 C 0.1207(7) 0.4732(7) 0.2347(3) 0.067(2) Uani 1 1 d .
C225 C 0.0779(7) 0.4366(7) 0.2004(3) 0.067(2) Uani 1 1 d .
H20O H 0.0998 0.3839 0.1907 0.080 Uiso 1 1 calc R
C226 C 0.0019(7) 0.4742(6) 0.1784(4) 0.065(3) Uani 1 1 d .
H20P H -0.0273 0.4471 0.1551 0.078 Uiso 1 1 calc R
C227 C 0.1992(8) 0.4278(7) 0.2590(3) 0.070(3) Uani 1 1 d .
O300 O 0.6888(3) 0.6657(3) 0.14011(14) 0.0419(12) Uani 1 1 d .
H30M H 0.7355 0.6347 0.1405 0.063 Uiso 1 1 calc R
O301 O 0.5049(4) 0.8262(3) 0.20514(15) 0.0433(12) Uani 1 1 d .
H30N H 0.4791 0.8622 0.2206 0.065 Uiso 1 1 calc R
O400 O 0.5012(17) 0.5157(12) -0.0832(5) 0.246(10) Uani 1 1 d U
O401 O -0.1882(15) 0.0735(12) 0.0658(9) 0.290(13) Uani 1 1 d U
O402 O -0.0187(10) 1.2075(10) 0.1664(3) 0.159(6) Uani 1 1 d .
O403 O -0.1472(7) 0.8124(7) 0.1411(3) 0.104(3) Uani 1 1 d .
O404 O 0.2797(9) 0.6940(10) -0.0642(4) 0.177(7) Uani 1 1 d .
O405 O 0.1413(7) 1.2074(6) 0.2215(3) 0.106(3) Uani 1 1 d .
O406 O 0.3663(9) 0.5693(9) -0.0144(3) 0.140(5) Uani 1 1 d .
O407 O 1.1091(7) 0.5534(9) 0.3570(3) 0.123(4) Uani 1 1 d .
O408 O 0.3362(6) 0.8511(6) -0.0560(4) 0.106(3) Uani 1 1 d .
O409 O 0.6700(6) 0.6184(5) 0.2737(3) 0.083(2) Uani 1 1 d .
O410 O 0.4169(4) 0.4161(4) 0.21315(16) 0.0488(12) Uani 1 1 d .
O411 O 0.4795(3) 0.6477(2) 0.17471(11) 0.0242(8) Uani 1 1 d .
O412 O 0.6127(5) 0.9216(4) 0.1542(3) 0.075(2) Uani 1 1 d .
O413 O 0.6099(5) 0.8777(5) 0.0663(2) 0.080(2) Uani 1 1 d .
O414 O -0.1124(6) 0.2276(5) 0.0641(3) 0.096(3) Uani 1 1 d .
O415 O 0.6661(5) 0.7461(4) 0.2153(2) 0.0663(17) Uani 1 1 d .
O416 O 0.5645(4) 0.4529(4) -0.00954(16) 0.0496(12) Uani 1 1 d .

loop_
_atom_site_aniso_label
_atom_site_aniso_U_11
_atom_site_aniso_U_22
_atom_site_aniso_U_33
_atom_site_aniso_U_23
_atom_site_aniso_U_13
_atom_site_aniso_U_12
Gd1 0.02953(12) 0.02594(11) 0.01064(10) 0.00166(9) 0.00299(9) 0.00442(10)
Cu1 0.0339(4) 0.0297(3) 0.0113(3) 0.0034(2) 0.0034(2) 0.0055(3)
Cu2 0.0325(3) 0.0350(3) 0.0142(3) 0.0059(3) 0.0044(2) 0.0099(3)
Cu3 0.0370(4) 0.0289(3) 0.0134(3) 0.0046(2) 0.0073(2) 0.0095(3)
Cu4 0.0342(3) 0.0306(3) 0.0146(3) 0.0054(2) 0.0071(2) 0.0092(3)
Cu5 0.0292(3) 0.0257(3) 0.0105(3) 0.0002(2) 0.0025(2) 0.0037(3)
N1 0.040(3) 0.037(3) 0.018(2) 0.0071(19) 0.006(2) 0.012(2)
N2 0.030(2) 0.038(3) 0.015(2) 0.0065(18) 0.0026(17) 0.012(2)
N3 0.035(3) 0.035(3) 0.018(2) 0.0032(18) 0.0037(19) 0.006(2)
N4 0.031(2) 0.032(2) 0.0140(19) 0.0045(17) 0.0050(17) 0.0056(19)
N5 0.052(3) 0.048(3) 0.022(2) 0.014(2) 0.014(2) 0.024(3)
N6 0.047(3) 0.033(2) 0.0097(19) 0.0055(17) 0.0054(19) 0.012(2)
N7 0.029(2) 0.032(2) 0.022(2) 0.0047(18) 0.0035(18) 0.0055(19)
N8 0.0235(19) 0.0259(19) 0.0175(19) 0.0000(17) 0.0045(17) 0.0048(16)
N9 0.050(3) 0.035(3) 0.0090(18) 0.0033(18) 0.0020(19) 0.010(2)
N10 0.039(2) 0.023(2) 0.015(2) 0.0035(16) 0.0030(18) 0.0023(18)
O1 0.034(2) 0.039(2) 0.0157(17) 0.0041(15) 0.0076(15) 0.0062(17)
O2 0.035(2) 0.037(2) 0.0145(17) 0.0069(15) 0.0044(15) 0.0123(18)
O3 0.034(2) 0.033(2) 0.0153(17) 0.0057(15) 0.0050(15) 0.0078(16)
O4 0.0313(19) 0.033(2) 0.0121(16) 0.0017(14) 0.0050(14) 0.0100(16)
O6 0.042(2) 0.0319(19) 0.0117(16) 0.0088(15) 0.0044(15) 0.0157(18)
O7 0.034(2) 0.037(2) 0.0175(18) 0.0024(16) 0.0035(16) 0.0070(18)
O8 0.034(2) 0.0270(18) 0.0137(16) 0.0010(14) 0.0061(14) 0.0079(15)
O9 0.0294(19) 0.031(2) 0.0139(16) 0.0027(14) 0.0043(14) 0.0030(15)
O10 0.054(3) 0.037(2) 0.0145(17) 0.0074(16) 0.0109(18) 0.019(2)
C1 0.029(2) 0.029(2) 0.018(2) 0.007(2) 0.0026(19) 0.002(2)
C2 0.035(3) 0.027(3) 0.016(2) 0.0058(19) 0.005(2) 0.005(2)
C3 0.027(3) 0.040(3) 0.016(2) 0.005(2) 0.0039(19) 0.000(2)
C4 0.036(3) 0.040(3) 0.027(3) 0.009(2) 0.000(2) 0.001(3)
C5 0.037(4) 0.073(5) 0.028(3) 0.010(3) -0.004(3) 0.013(3)
C6 0.038(3) 0.067(5) 0.038(3) 0.002(4) -0.005(3) -0.003(3)
C7 0.046(4) 0.056(4) 0.027(3) -0.001(3) 0.002(3) -0.009(3)
C8 0.035(3) 0.044(3) 0.028(3) 0.004(3) 0.000(2) -0.006(3)
C9 0.031(3) 0.028(3) 0.016(2) 0.0009(18) 0.0026(19) 0.004(2)
C10 0.035(3) 0.031(3) 0.013(2) 0.0012(19) 0.004(2) 0.004(2)
C11 0.035(3) 0.031(2) 0.017(2) 0.006(2) 0.003(2) 0.008(2)
C12 0.039(3) 0.053(4) 0.027(3) -0.007(3) 0.005(2) 0.014(3)
C14 0.036(3) 0.049(4) 0.031(3) 0.010(3) -0.002(3) 0.009(3)
C15 0.043(4) 0.029(3) 0.044(4) 0.002(3) 0.001(3) -0.004(3)
C16 0.033(3) 0.033(3) 0.026(3) 0.000(2) 0.005(2) 0.002(2)
C17 0.038(3) 0.032(3) 0.015(2) 0.005(2) 0.009(2) 0.005(2)
C18 0.036(3) 0.034(3) 0.022(2) 0.006(2) 0.005(2) 0.006(3)
C19 0.033(3) 0.024(2) 0.019(2) 0.0011(19) 0.003(2) 0.007(2)
C20 0.041(3) 0.034(3) 0.025(3) 0.000(2) -0.001(2) 0.006(3)
C21 0.040(3) 0.039(3) 0.040(3) -0.006(3) 0.008(3) 0.003(3)
C22 0.047(4) 0.027(3) 0.037(3) 0.004(2) 0.019(3) 0.002(3)
C23 0.048(4) 0.041(3) 0.017(2) 0.007(2) 0.004(2) 0.005(3)
C24 0.036(3) 0.039(3) 0.017(2) 0.007(2) 0.002(2) 0.004(2)
C25 0.025(2) 0.024(2) 0.021(2) -0.0004(19) 0.002(2) 0.004(2)
C26 0.027(2) 0.028(2) 0.016(2) -0.0023(19) 0.005(2) 0.0045(19)
C27 0.040(3) 0.025(2) 0.0083(19) -0.0031(18) -0.001(2) 0.005(2)
C28 0.042(3) 0.035(3) 0.014(2) -0.004(2) -0.007(2) 0.001(2)
C29 0.065(4) 0.036(3) 0.024(3) 0.007(3) -0.007(3) -0.006(3)
C30 0.084(6) 0.029(3) 0.026(3) 0.002(2) -0.001(3) 0.004(3)
C31 0.070(5) 0.040(4) 0.032(3) 0.005(3) 0.011(3) 0.022(3)
C32 0.049(3) 0.039(3) 0.022(3) 0.002(2) 0.004(3) 0.014(3)
C33 0.028(2) 0.028(2) 0.013(2) 0.0013(18) 0.0016(18) 0.0001(19)
C34 0.034(3) 0.035(3) 0.013(2) 0.003(2) 0.0048(19) 0.006(2)
C35 0.044(4) 0.073(5) 0.033(3) -0.005(3) 0.005(3) 0.017(4)
C36 0.045(4) 0.033(3) 0.025(3) -0.001(2) -0.007(2) 0.004(3)
C37 0.059(4) 0.032(3) 0.033(3) -0.005(2) -0.017(3) 0.004(3)
C38 0.081(5) 0.050(4) 0.024(3) -0.011(3) -0.008(3) 0.026(4)
C39 0.072(5) 0.051(4) 0.019(3) 0.000(3) 0.008(3) 0.013(4)
C40 0.050(4) 0.043(3) 0.020(3) -0.001(2) 0.017(3) 0.005(3)
O100 0.042(2) 0.043(2) 0.023(2) -0.0030(18) 0.0064(18) -0.0054(19)
O101 0.047(3) 0.041(2) 0.026(2) 0.0038(18) -0.003(2) -0.008(2)
O102 0.056(3) 0.051(3) 0.059(4) -0.016(3) -0.012(3) -0.008(3)
O103 0.047(3) 0.047(3) 0.078(4) -0.004(3) -0.014(3) -0.002(2)
C100 0.034(3) 0.022(2) 0.022(2) 0.0013(19) -0.003(2) 0.002(2)
C101 0.036(3) 0.026(3) 0.032(3) 0.005(2) -0.003(2) 0.003(2)
C102 0.037(3) 0.037(3) 0.037(3) -0.005(3) -0.007(3) 0.002(3)
C103 0.049(4) 0.028(3) 0.044(4) -0.003(3) -0.007(3) 0.001(3)
C104 0.041(3) 0.029(3) 0.040(3) -0.005(2) -0.012(3) 0.004(3)
C105 0.042(4) 0.036(3) 0.043(4) 0.003(3) -0.002(3) 0.004(3)
C106 0.053(4) 0.032(3) 0.023(3) 0.001(2) -0.003(3) 0.002(3)
C107 0.041(4) 0.036(4) 0.063(5) 0.002(3) -0.012(3) 0.002(3)
C213 0.037(3) 0.036(3) 0.009(2) 0.001(2) 0.003(2) 0.004(2)
O220 0.056(4) 0.067(4) 0.079(5) -0.001(4) -0.004(3) -0.004(3)
O221 0.072(4) 0.057(4) 0.096(6) -0.008(4) -0.011(4) 0.012(3)
O222 0.060(4) 0.106(6) 0.072(5) 0.007(4) 0.016(4) 0.018(4)
O223 0.074(5) 0.088(6) 0.134(8) -0.032(6) -0.010(5) -0.002(4)
C220 0.048(4) 0.061(5) 0.062(5) 0.009(4) -0.003(4) -0.002(4)
C221 0.039(4) 0.051(4) 0.079(6) 0.020(4) 0.021(4) 0.000(3)
C222 0.059(5) 0.048(4) 0.063(5) 0.008(4) 0.001(4) -0.004(4)
C223 0.060(5) 0.061(5) 0.062(5) 0.024(4) -0.003(4) -0.006(4)
C224 0.061(5) 0.085(7) 0.055(5) -0.001(5) 0.005(4) 0.002(5)
C225 0.069(6) 0.066(5) 0.065(6) 0.009(5) 0.011(5) 0.008(5)
C226 0.057(5) 0.060(5) 0.077(6) 0.023(5) 0.022(5) 0.008(4)
C227 0.078(7) 0.071(6) 0.061(6) -0.001(5) 0.000(5) 0.008(5)
O300 0.040(3) 0.059(3) 0.026(2) -0.008(2) 0.0032(19) -0.015(2)
O301 0.054(3) 0.044(3) 0.032(2) -0.017(2) 0.009(2) -0.007(2)
O400 0.39(3) 0.203(16) 0.150(12) 0.030(12) -0.168(16) -0.028(17)
O401 0.24(2) 0.173(15) 0.46(3) -0.05(2) 0.14(2) 0.054(16)
O402 0.178(12) 0.228(15) 0.071(6) -0.019(8) -0.004(7) 0.094(11)
O403 0.116(7) 0.121(7) 0.075(5) 0.003(5) -0.052(5) 0.003(6)
O404 0.162(11) 0.248(16) 0.121(9) -0.100(10) 0.085(9) -0.098(11)
O405 0.112(8) 0.097(7) 0.109(8) -0.010(6) 0.013(6) 0.017(6)
O406 0.151(10) 0.185(12) 0.084(7) -0.009(8) -0.013(7) 0.058(10)
O407 0.092(6) 0.216(12) 0.062(5) -0.028(7) 0.002(5) -0.011(8)
O408 0.072(5) 0.081(6) 0.167(10) -0.001(6) -0.039(6) 0.012(4)
O409 0.084(5) 0.081(5) 0.085(5) -0.011(4) -0.003(4) -0.008(4)
O410 0.055(3) 0.062(3) 0.029(2) 0.007(2) -0.003(2) -0.013(3)
O411 0.038(2) 0.0268(18) 0.0083(15) 0.0052(13) 0.0031(14) 0.0089(16)
O412 0.060(4) 0.045(3) 0.119(6) 0.021(4) 0.028(4) 0.010(3)
O413 0.069(4) 0.099(5) 0.070(5) -0.005(4) 0.005(4) -0.016(4)
O414 0.077(5) 0.066(4) 0.146(9) -0.013(5) 0.009(5) 0.030(4)
O415 0.075(4) 0.064(4) 0.060(4) -0.002(3) -0.013(3) 0.006(3)
O416 0.052(3) 0.063(3) 0.033(2) -0.011(2) 0.000(2) 0.018(3)

loop_
_atom_type_symbol
_atom_type_description
_atom_type_scat_dispersion_real
_atom_type_scat_dispersion_imag
_atom_type_scat_source
C C 0.0033 0.0016 'International Tables Vol C Tables 4.2.6.8 and 6.1.1.4'
H H 0.0000 0.0000 'International Tables Vol C Tables 4.2.6.8 and 6.1.1.4'
N N 0.0061 0.0033 'International Tables Vol C Tables 4.2.6.8 and 6.1.1.4'
O O 0.0106 0.0060 'International Tables Vol C Tables 4.2.6.8 and 6.1.1.4'
Cu Cu 0.3201 1.2651 'International Tables Vol C Tables 4.2.6.8 and 6.1.1.4'
Gd Gd -0.1653 3.9035 'International Tables Vol C Tables 4.2.6.8 and 6.1.1.4'

loop_
_geom_angle_atom_site_label_1
_geom_angle_atom_site_label_2
_geom_angle_atom_site_label_3
_geom_angle
O300 Gd1 O411 86.84(16)
O300 Gd1 O2 79.64(17)
O411 Gd1 O2 72.47(13)
O300 Gd1 O8 91.39(17)
O411 Gd1 O8 71.34(12)
O2 Gd1 O8 143.10(13)
O300 Gd1 O6 84.33(16)
O411 Gd1 O6 140.96(13)
O2 Gd1 O6 141.93(13)
O8 Gd1 O6 70.95(12)
O300 Gd1 O4 82.10(17)
O411 Gd1 O4 143.58(12)
O2 Gd1 O4 71.44(13)
O8 Gd1 O4 143.13(12)
O6 Gd1 O4 72.31(13)
O300 Gd1 O101 150.48(15)
O411 Gd1 O101 74.15(15)
O2 Gd1 O101 73.26(15)
O8 Gd1 O101 103.22(15)
O6 Gd1 O101 124.54(15)
O4 Gd1 O101 99.80(16)
O300 Gd1 O100 154.87(15)
O411 Gd1 O100 117.67(15)
O2 Gd1 O100 111.61(15)
O8 Gd1 O100 91.52(15)
O6 Gd1 O100 73.09(15)
O4 Gd1 O100 80.65(15)
O101 Gd1 O100 51.63(14)
O300 Gd1 C100 169.81(18)
O411 Gd1 C100 95.98(15)
O2 Gd1 C100 91.84(15)
O8 Gd1 C100 98.79(15)
O6 Gd1 C100 99.34(16)
O4 Gd1 C100 89.93(15)
O101 Gd1 C100 25.34(15)
O100 Gd1 C100 26.29(15)
N10 Cu1 O2 90.75(18)
N10 Cu1 O1 174.8(2)
O2 Cu1 O1 85.72(16)
N10 Cu1 N9 82.0(2)
O2 Cu1 N9 170.7(2)
O1 Cu1 N9 101.10(18)
N2 Cu2 O4 91.55(18)
N2 Cu2 O3 177.13(19)
O4 Cu2 O3 85.96(16)
N2 Cu2 N1 83.6(2)
O4 Cu2 N1 170.0(2)
O3 Cu2 N1 98.68(18)
N4 Cu3 O10 173.9(2)
N4 Cu3 O6 91.63(17)
O10 Cu3 O6 85.74(16)
N4 Cu3 N3 83.1(2)
O10 Cu3 N3 100.24(18)
O6 Cu3 N3 170.1(2)
N6 Cu4 O8 89.92(17)
N6 Cu4 O7 173.1(2)
O8 Cu4 O7 86.85(16)
N6 Cu4 N5 83.7(2)
O8 Cu4 N5 173.0(2)
O7 Cu4 N5 99.24(19)
N8 Cu5 O9 171.94(19)
N8 Cu5 O411 90.65(16)
O9 Cu5 O411 86.08(16)
N8 Cu5 N7 83.11(18)
O9 Cu5 N7 100.00(18)
O411 Cu5 N7 173.71(17)
N8 Cu5 O301 96.66(19)
O9 Cu5 O301 90.62(18)
O411 Cu5 O301 88.56(18)
N7 Cu5 O301 92.9(2)
C2 N1 Cu2 110.3(3)
C1 N2 O2 114.9(4)
C1 N2 Cu2 120.6(4)
O2 N2 Cu2 124.3(3)
C10 N3 Cu3 111.4(3)
C9 N4 O4 115.1(4)
C9 N4 Cu3 120.0(4)
O4 N4 Cu3 124.8(3)
C18 N5 Cu4 111.2(4)
C17 N6 O6 115.0(5)
C17 N6 Cu4 119.6(4)
O6 N6 Cu4 125.4(3)
C26 N7 Cu5 110.9(3)
C25 N8 O8 115.2(4)
C25 N8 Cu5 121.0(4)
O8 N8 Cu5 123.5(3)
C34 N9 Cu1 111.3(3)
C33 N10 O411 114.8(4)
C33 N10 Cu1 119.7(4)
O411 N10 Cu1 125.0(3)
C1 O1 Cu1 106.1(3)
N2 O2 Cu1 108.0(3)
N2 O2 Gd1 125.7(3)
Cu1 O2 Gd1 126.33(19)
C9 O3 Cu2 107.1(3)
N4 O4 Cu2 107.6(3)
N4 O4 Gd1 124.6(3)
Cu2 O4 Gd1 126.85(17)
N6 O6 Cu3 107.8(3)
N6 O6 Gd1 124.4(3)
Cu3 O6 Gd1 125.86(18)
C25 O7 Cu4 105.8(3)
N8 O8 Cu4 106.3(3)
N8 O8 Gd1 125.9(3)
Cu4 O8 Gd1 127.68(17)
C33 O9 Cu5 106.0(3)
C17 O10 Cu3 107.1(3)
N2 C1 O1 125.1(5)
N2 C1 C2 115.2(5)
O1 C1 C2 119.6(5)
N1 C2 C3 110.3(5)
N1 C2 C1 109.6(4)
C3 C2 C1 112.0(5)
C8 C3 C4 119.5(6)
C8 C3 C2 122.8(5)
C4 C3 C2 117.7(6)
C5 C4 C3 119.9(7)
C4 C5 C6 119.9(7)
C7 C6 C5 119.6(7)
C6 C7 C8 121.2(7)
C7 C8 C3 119.8(7)
O3 C9 N4 123.4(5)
O3 C9 C10 121.1(5)
N4 C9 C10 115.5(5)
N3 C10 C11 111.2(5)
N3 C10 C9 110.0(4)
C11 C10 C9 112.1(4)
C16 C11 C12 116.7(6)
C16 C11 C10 122.5(5)
C12 C11 C10 120.6(5)
C35 C12 C11 123.1(7)
C15 C14 C35 118.9(7)
C14 C15 C16 120.5(7)
C15 C16 C11 121.0(6)
O10 C17 N6 124.3(5)
O10 C17 C18 120.7(5)
N6 C17 C18 115.0(5)
N5 C18 C19 110.0(5)
N5 C18 C17 109.0(4)
C19 C18 C17 111.4(5)
C20 C19 C24 119.3(5)
C20 C19 C18 120.8(5)
C24 C19 C18 119.9(5)
C19 C20 C21 119.5(6)
C22 C21 C20 120.8(7)
C21 C22 C23 119.5(6)
C22 C23 C24 120.7(6)
C23 C24 C19 120.1(6)
O7 C25 N8 125.4(5)
O7 C25 C26 119.8(5)
N8 C25 C26 114.7(5)
N7 C26 C27 111.5(4)
N7 C26 C25 110.1(4)
C27 C26 C25 112.8(5)
C28 C27 C32 120.6(5)
C28 C27 C26 121.1(5)
C32 C27 C26 118.3(6)
C27 C28 C29 119.8(6)
C30 C29 C28 119.7(7)
C31 C30 C29 121.1(6)
C30 C31 C32 119.8(7)
C27 C32 C31 119.0(7)
N10 C33 O9 125.2(5)
N10 C33 C34 115.4(5)
O9 C33 C34 119.4(5)
N9 C34 C213 110.5(5)
N9 C34 C33 108.1(4)
C213 C34 C33 114.0(5)
C12 C35 C14 119.7(7)
C37 C36 C213 120.1(6)
C36 C37 C38 120.7(7)
C39 C38 C37 119.2(6)
C38 C39 C40 121.1(7)
C39 C40 C213 120.4(7)
C100 O100 Gd1 93.0(3)
C100 O101 Gd1 95.7(4)
O101 C100 O100 119.6(5)
O101 C100 C101 120.1(5)
O100 C100 C101 120.3(5)
O101 C100 Gd1 59.0(3)
O100 C100 Gd1 60.7(3)
C101 C100 Gd1 177.9(4)
C106 C101 C102 121.4(6)
C106 C101 C100 118.9(6)
C102 C101 C100 119.7(6)
C103 C102 C101 117.3(7)
C102 C103 C104 121.3(7)
C105 C104 C103 119.9(6)
C105 C104 C107 119.8(7)
C103 C104 C107 120.3(6)
C104 C105 C106 120.6(7)
C101 C106 C105 119.4(6)
O103 C107 O102 123.5(7)
O103 C107 C104 121.3(8)
O102 C107 C104 115.1(7)
C40 C213 C36 118.5(6)
C40 C213 C34 120.6(6)
C36 C213 C34 120.8(5)
O220 C220 O221 124.8(9)
O220 C220 C221 117.7(9)
O221 C220 C221 117.5(9)
C226 C221 C222 118.6(9)
C226 C221 C220 123.4(10)
C222 C221 C220 117.9(8)
C223 C222 C221 122.0(9)
C224 C223 C222 120.3(10)
C223 C224 C225 118.5(10)
C223 C224 C227 120.1(10)
C225 C224 C227 121.3(10)
C224 C225 C226 123.3(10)
C221 C226 C225 116.8(11)
O222 C227 O223 125.3(10)
O222 C227 C224 116.7(10)
O223 C227 C224 117.2(9)
N10 O411 Cu5 107.2(3)
N10 O411 Gd1 124.4(3)
Cu5 O411 Gd1 127.60(17)

loop_
_geom_bond_atom_site_label_1
_geom_bond_atom_site_label_2
_geom_bond_distance
Gd1 O300 2.337(5)
Gd1 O411 2.386(4)
Gd1 O2 2.402(4)
Gd1 O8 2.405(4)
Gd1 O6 2.420(4)
Gd1 O4 2.421(4)
Gd1 O101 2.490(5)
Gd1 O100 2.524(5)
Gd1 C100 2.891(6)
Cu1 N10 1.894(5)
Cu1 O2 1.923(4)
Cu1 O1 1.943(4)
Cu1 N9 1.997(5)
Cu2 N2 1.871(5)
Cu2 O4 1.910(4)
Cu2 O3 1.923(4)
Cu2 N1 2.000(5)
Cu3 N4 1.888(5)
Cu3 O10 1.925(4)
Cu3 O6 1.928(4)
Cu3 N3 2.008(5)
Cu4 N6 1.881(5)
Cu4 O8 1.924(4)
Cu4 O7 1.924(4)
Cu4 N5 1.999(5)
Cu5 N8 1.888(4)
Cu5 O9 1.930(4)
Cu5 O411 1.933(4)
Cu5 N7 2.015(5)
Cu5 O301 2.376(5)
N1 C2 1.504(7)
N2 C1 1.278(7)
N2 O2 1.404(6)
N3 C10 1.491(7)
N4 C9 1.297(7)
N4 O4 1.402(5)
N5 C18 1.500(8)
N6 C17 1.316(7)
N6 O6 1.375(6)
N7 C26 1.501(7)
N8 C25 1.290(7)
N8 O8 1.405(5)
N9 C34 1.492(8)
N10 C33 1.287(7)
N10 O411 1.403(5)
O1 C1 1.307(6)
O3 C9 1.295(6)
O7 C25 1.286(7)
O9 C33 1.305(7)
O10 C17 1.273(7)
C1 C2 1.512(8)
C2 C3 1.511(8)
C3 C8 1.389(9)
C3 C4 1.402(9)
C4 C5 1.383(10)
C5 C6 1.397(12)
C6 C7 1.370(11)
C7 C8 1.378(9)
C9 C10 1.510(7)
C10 C11 1.505(8)
C11 C16 1.393(8)
C11 C12 1.395(8)
C12 C35 1.360(11)
C14 C15 1.388(10)
C14 C35 1.391(10)
C15 C16 1.390(9)
C17 C18 1.523(8)
C18 C19 1.504(8)
C19 C20 1.381(9)
C19 C24 1.394(7)
C20 C21 1.407(9)
C21 C22 1.368(10)
C22 C23 1.374(10)
C23 C24 1.385(8)
C25 C26 1.525(7)
C26 C27 1.522(7)
C27 C28 1.369(9)
C27 C32 1.373(8)
C28 C29 1.409(9)
C29 C30 1.369(11)
C30 C31 1.350(12)
C31 C32 1.434(10)
C33 C34 1.521(7)
C34 C213 1.500(7)
C36 C37 1.365(9)
C36 C213 1.405(9)
C37 C38 1.394(11)
C38 C39 1.363(12)
C39 C40 1.374(9)
C40 C213 1.391(8)
O100 C100 1.283(7)
O101 C100 1.244(7)
O102 C107 1.306(10)
O103 C107 1.233(10)
C100 C101 1.501(8)
C101 C106 1.376(9)
C101 C102 1.403(9)
C102 C103 1.391(9)
C103 C104 1.392(11)
C104 C105 1.358(10)
C104 C107 1.496(10)
C105 C106 1.392(10)
O220 C220 1.251(11)
O221 C220 1.253(12)
O222 C227 1.258(13)
O223 C227 1.344(14)
C220 C221 1.504(12)
C221 C226 1.397(13)
C221 C222 1.398(14)
C222 C223 1.396(13)
C223 C224 1.354(14)
C224 C225 1.374(15)
C224 C227 1.552(15)
C225 C226 1.435(14)
